data_2008915
loop_
_publ_author_name
'Aatif, A.'
'Baouid, A.'
'Hasnaoui, H.'
'Benharref, A.'
'Pierrot, M.'

_publ_section_title
8-M\'ethyl-1,3-diph\'enyl-4,5,6,6a,7,8-hexahydrocyclopenta[<i>b</i>][1,2,4]triazolo[4,3-<i>a</i>]benzodiaz\'epin-7-one
_journal_issue 9
_journal_name_full 'Acta Crystallographica Section C'
_journal_page_first 1528
_journal_page_last 1530
_journal_paper_doi 10.1107/S0108270199006897
_journal_volume 55
_journal_year 1999
_chemical_formula_sum 'C26 H24 N4 O'
_chemical_formula_weight 408.5
_space_group_IT_number 2
_symmetry_cell_setting triclinic
_symmetry_space_group_name_Hall '-P 1'
_symmetry_space_group_name_H-M 'P -1'
_atom_type_scat_source 'Waasmaier & Kirfel, 1995'
_cell_angle_alpha 115.234(2)
_cell_angle_beta 107.660(3)
_cell_angle_gamma 95.643(3)
_cell_formula_units_Z 2
_cell_length_a 8.8118(4)
_cell_length_b 11.6060(6)
_cell_length_c 12.1748(7)
_cell_measurement_reflns_used 7400
_cell_measurement_temperature 298
_cell_measurement_theta_max 25.4
_cell_measurement_theta_min 1
_cell_volume 1035.11(10)
_computing_data_collection 'Kappa CCD Reference Manual'
_computing_data_reduction 'MAXUS (Mackay et al., 1998)'
_computing_molecular_graphics 'ORTEPII (Johnson, 1976)'
_computing_publication_material MAXUS
_computing_structure_refinement MAXUS
_computing_structure_solution MAXUS
_diffrn_measurement_device 'Kappa CCD area-detector'
_diffrn_measurement_method \f-scan
_diffrn_radiation_type 'Mo K\a'
_diffrn_radiation_wavelength 0.71073
_diffrn_reflns_av_R_equivalents 0.021
_diffrn_reflns_limit_h_max 10
_diffrn_reflns_limit_h_min 0
_diffrn_reflns_limit_k_max 14
_diffrn_reflns_limit_k_min -14
_diffrn_reflns_limit_l_max 13
_diffrn_reflns_limit_l_min -15
_diffrn_reflns_number 7400
_diffrn_reflns_theta_max 25.41
_exptl_absorpt_coefficient_mu 0.082
_exptl_absorpt_correction_type none
_exptl_crystal_colour colourless
_exptl_crystal_density_diffrn 1.311
_exptl_crystal_density_meas ?
_exptl_crystal_description cube
_exptl_crystal_size_max 0.30
_exptl_crystal_size_mid 0.25
_exptl_crystal_size_min 0.20
_refine_diff_density_max 0.58
_refine_diff_density_min -0.19
_refine_ls_extinction_method none
_refine_ls_goodness_of_fit_ref 1.268
_refine_ls_hydrogen_treatment noref
_refine_ls_number_parameters 280
_refine_ls_number_reflns 3211
_refine_ls_R_factor_gt 0.050
_refine_ls_shift/esd_mean 0.015
_refine_ls_shift/su_max 0.040
_refine_ls_structure_factor_coef F
_refine_ls_weighting_scheme 'Count statistics'
_refine_ls_wR_factor_ref 0.078
_reflns_number_gt 3211
_reflns_number_total 3807
_reflns_observed_criterion I>3\s(I)
_cod_data_source_file gs1040.cif
_cod_data_source_block crystala16
_cod_depositor_comments
;
The following automatic conversions were performed:
'_symmetry_cell_setting' value 'Triclinic' changed to 'triclinic'
according to '/home/saulius/struct/CIF-dictionaries/cif_core.dic'
dictionary named 'cif_core.dic' version 2.4.1 from 2010-06-29.

Automatic conversion script
Id: cif_fix_enum 1527 2010-12-29 10:47:43Z saulius 

The following automatic conversions were performed:

'_atom_site_thermal_displace_type' tag value 'Uij' was replaced with
'Uani' value 31 time.

Automatic conversion script
Id: cif_fix_values 1646 2011-03-28 12:23:43Z adriana 

The following automatic conversions were performed:

'_symmetry_cell_setting' value 'Triclinic' changed to 'triclinic'
according to /home/saulius/struct/CIF-dictionaries/cif_core.dic
dictionary named 'cif_core.dic' version 2.4.1 from 2010-06-29.

Automatic conversion script
Id: cif_fix_values 1715 2011-07-08 13:25:40Z adriana 

The following automatic conversions were performed:

'_exptl_crystal_density_meas' value 'none' was changed to '?' - the
value is perceived as not measured.

Automatic conversion script
Id: cif_fix_values 3008 2015-01-20 13:52:24Z robertas 
;
_cod_original_cell_volume 1035.1(2)
_cod_database_code 2008915

loop_
_symmetry_equiv_pos_as_xyz
+x,+y,+z
-x,-y,-z

loop_
_atom_site_aniso_label
_atom_site_aniso_U_11
_atom_site_aniso_U_22
_atom_site_aniso_U_33
_atom_site_aniso_U_12
_atom_site_aniso_U_13
_atom_site_aniso_U_23
N4 0.0349(2) 0.0296(3) 0.0362(3) 0.0094(2) 0.0177(2) 0.0120(2)
O27 0.0334(2) 0.0637(3) 0.0668(3) 0.0126(2) 0.0082(2) 0.0301(3)
N2 0.0432(3) 0.0330(3) 0.0461(3) 0.0138(2) 0.0231(2) 0.0164(2)
N9 0.0386(3) 0.0416(3) 0.0437(3) 0.0101(2) 0.0079(2) 0.0249(3)
N1 0.0511(3) 0.0329(3) 0.0566(3) 0.0151(2) 0.0356(3) 0.0189(3)
C20 0.0405(3) 0.0326(3) 0.0298(3) 0.0103(3) 0.0160(3) 0.0118(2)
C13a 0.0356(3) 0.0313(3) 0.0384(3) 0.0107(2) 0.0190(3) 0.0156(3)
C5 0.0340(3) 0.0452(4) 0.0479(4) 0.0108(3) 0.0153(3) 0.0209(3)
C10a 0.0396(3) 0.0325(3) 0.0376(3) 0.0104(3) 0.0157(3) 0.0146(3)
C19 0.0415(3) 0.0531(4) 0.0451(4) 0.0170(3) 0.0208(3) 0.0228(3)
C3 0.0326(3) 0.0320(3) 0.0319(3) 0.0094(2) 0.0130(2) 0.0115(2)
C11 0.0571(4) 0.0308(3) 0.0434(4) 0.0148(3) 0.0248(3) 0.0141(3)
C4a 0.0333(3) 0.0289(3) 0.0362(3) 0.0088(2) 0.0158(2) 0.0135(2)
C12 0.0740(5) 0.0480(4) 0.0580(4) 0.0340(3) 0.0343(4) 0.0299(3)
C8a 0.0374(3) 0.0299(3) 0.0390(3) 0.0095(2) 0.0157(3) 0.0159(3)
C25 0.0479(4) 0.0462(4) 0.0526(4) 0.0191(3) 0.0241(3) 0.0258(3)
C23 0.0845(5) 0.0398(4) 0.0485(4) 0.0124(4) 0.0276(4) 0.0246(3)
C21 0.0425(3) 0.0383(3) 0.0395(3) 0.0071(3) 0.0116(3) 0.0149(3)
C13 0.0458(3) 0.0439(4) 0.0456(4) 0.0176(3) 0.0214(3) 0.0254(3)
C10 0.0352(3) 0.0331(3) 0.0389(3) 0.0087(3) 0.0102(3) 0.0120(3)
C8 0.0576(4) 0.0426(4) 0.0442(4) 0.0126(3) 0.0263(3) 0.0211(3)
C14 0.0333(3) 0.0449(3) 0.0343(3) 0.0082(3) 0.0136(3) 0.0197(3)
C22 0.0593(4) 0.0430(4) 0.0412(4) -.0015(3) 0.0153(3) 0.0171(3)
C15 0.0576(4) 0.0454(4) 0.0481(4) 0.0080(3) 0.0260(3) 0.0218(3)
C6 0.0383(3) 0.0523(4) 0.0728(5) 0.0181(3) 0.0283(3) 0.0318(4)
C26 0.0618(4) 0.0598(5) 0.0748(5) 0.0131(4) 0.0069(4) 0.0464(4)
C7 0.0568(4) 0.0468(4) 0.0671(5) 0.0202(3) 0.0419(4) 0.0296(3)
C18 0.0608(5) 0.0813(6) 0.0661(5) 0.0271(4) 0.0427(4) 0.0400(4)
C16 0.0668(5) 0.0580(5) 0.0677(5) 0.0011(4) 0.0280(4) 0.0329(4)
C17 0.0638(5) 0.0898(6) 0.0853(6) 0.0130(4) 0.0445(5) 0.0532(5)
C24 0.0776(5) 0.0571(5) 0.0688(5) 0.0364(4) 0.0370(4) 0.0426(4)

loop_
_atom_site_label
_atom_site_fract_x
_atom_site_fract_y
_atom_site_fract_z
_atom_site_U_iso_or_equiv
_atom_site_thermal_displace_type
_atom_site_occupancy
N4 0.08109(6) 0.13929(4) 0.23202(4) 0.0390(2) Uani 1.00
O27 0.49858(5) 0.30180(5) 0.53990(5) 0.0655(3) Uani 1.00
N2 0.28111(6) 0.07522(5) 0.16259(5) 0.0467(3) Uani 1.00
N9 0.24002(6) 0.20636(5) 0.50081(5) 0.0480(3) Uani 1.00
N1 0.28663(6) 0.20508(5) 0.18532(5) 0.0526(3) Uani 1.00
C20 0.11539(7) -0.08854(6) 0.18192(5) 0.0397(3) Uani 1.00
C13a 0.18546(7) 0.26330(5) 0.25945(6) 0.0401(3) Uani 1.00
C5 -0.18110(7) 0.13295(6) 0.25950(6) 0.0496(3) Uani 1.00
C10a 0.28872(7) 0.35634(6) 0.40902(6) 0.0425(3) Uani 1.00
C19 0.46551(8) 0.18606(7) 0.06798(6) 0.0533(3) Uani 1.00
C3 0.16282(7) 0.04230(5) 0.19419(5) 0.0378(3) Uani 1.00
C11 0.18657(8) 0.45383(6) 0.45472(6) 0.0501(3) Uani 1.00
C4a -0.01212(7) 0.14932(5) 0.31255(5) 0.0380(3) Uani 1.00
C12 0.11252(9) 0.47531(7) 0.33687(7) 0.0662(4) Uani 1.00
C8a 0.06555(7) 0.18283(5) 0.44368(6) 0.0409(3) Uani 1.00
C25 0.23589(8) -0.15059(6) 0.21300(7) 0.0553(4) Uani 1.00
C23 0.02860(10) -0.34195(7) 0.14698(7) 0.0650(4) Uani 1.00
C21 -0.04959(7) -0.15448(6) 0.13584(6) 0.0477(3) Uani 1.00
C13 0.08113(7) 0.34640(6) 0.21474(6) 0.0506(3) Uani 1.00
C10 0.35029(7) 0.28601(6) 0.48755(6) 0.0429(3) Uani 1.00
C8 -0.02907(8) 0.19399(6) 0.51870(6) 0.0544(4) Uani 1.00
C14 0.39716(7) 0.26493(6) 0.15255(6) 0.0432(3) Uani 1.00
C22 -0.09196(8) -0.28018(7) 0.11885(6) 0.0566(4) Uani 1.00
C15 0.43968(8) 0.40005(7) 0.19762(7) 0.0576(4) Uani 1.00
C6 -0.27336(8) 0.14696(7) 0.33650(7) 0.0621(4) Uani 1.00
C26 0.30594(9) 0.14462(8) 0.58066(8) 0.0758(4) Uani 1.00
C7 -0.19644(9) 0.17684(7) 0.46495(7) 0.0628(4) Uani 1.00
C18 0.57109(9) 0.24091(9) 0.02925(8) 0.0767(5) Uani 1.00
C16 0.54390(10) 0.45377(8) 0.15715(8) 0.0740(4) Uani 1.00
C17 0.61050(10) 0.37526(9) 0.07314(9) 0.0885(5) Uani 1.00
C24 0.19260(10) -0.27666(7) 0.19538(8) 0.0738(5) Uani 1.00
H5 -0.2322 0.1135 0.1689 0.050 Uiso 1.00
H19 0.43901 0.09246 0.03618 0.05000 Uiso 1.00
H11A 0.25487 0.53683 0.52982 0.05000 Uiso 1.00
H11B 0.10067 0.41833 0.47262 0.05000 Uiso 1.00
H10a 0.39933 0.40745 0.42651 0.05000 Uiso 1.00
H12A 0.18962 0.54421 0.34077 0.05000 Uiso 1.00
H12B 0.01182 0.49781 0.33367 0.05000 Uiso 1.00
H25 0.34829 -0.10379 0.24630 0.05000 Uiso 1.00
H23 -0.00688 -0.43045 0.13198 0.05000 Uiso 1.00
H21 -0.13489 -0.11158 0.11654 0.05000 Uiso 1.00
H13A -0.03297 0.30130 0.17374 0.05000 Uiso 1.00
H13B 0.11603 0.36470 0.15434 0.05000 Uiso 1.00
H8 0.02113 0.21379 0.60870 0.05000 Uiso 1.00
H22 -0.20816 -0.32478 0.08785 0.05000 Uiso 1.00
H15 0.39578 0.45545 0.25632 0.05000 Uiso 1.00
H6 -0.38996 0.13736 0.30080 0.05000 Uiso 1.00
H26A 0.21444 0.09212 0.58256 0.05000 Uiso 0.50
H26B 0.37354 0.21142 0.66866 0.05000 Uiso 0.50
H26C 0.36704 0.08922 0.54276 0.05000 Uiso 0.50
H7 -0.25994 0.18604 0.51865 0.05000 Uiso 1.00
H18 0.61819 0.18401 -0.02835 0.05000 Uiso 1.00
H16 0.57473 0.54747 0.18955 0.05000 Uiso 1.00
H17 0.68515 0.41356 0.04544 0.05000 Uiso 1.00
H24 0.27248 -0.32066 0.21598 0.05000 Uiso 1.00
H26D 0.4265 0.1750 0.6053 0.050 Uiso 0.50
H26E 0.24494 0.04502 0.52506 0.05000 Uiso 0.50
H26F 0.294 0.200 0.666 0.050 Uiso 0.50

loop_
_geom_angle_atom_site_label_1
_geom_angle_atom_site_label_2
_geom_angle_atom_site_label_3
_geom_angle
_geom_angle_publ_flag
C13a N4 C3 107.50(10) yes
C13a N4 C4a 117.10(10) yes
C3 N4 C4a 123.90(10) yes
N1 N2 C3 105.50(10) yes
C8a N9 C10 123.80(10) yes
C8a N9 C26 118.40(10) no
C10 N9 C26 117.80(10) no
N2 N1 C13a 111.50(10) yes
N2 N1 C14 118.60(10) no
C13a N1 C14 129.30(10) no
C3 C20 C25 120.00(10) no
C3 C20 C21 121.20(10) no
C25 C20 C21 118.80(10) no
N4 C13a N1 97.80(10) yes
N4 C13a C10a 113.10(10) yes
N4 C13a C13 111.80(10) yes
N1 C13a C10a 113.10(10) yes
N1 C13a C13 116.60(10) yes
C10a C13a C13 104.80(10) yes
C4a C5 C6 120.20(10) no
C13a C10a C11 105.00(10) yes
C13a C10a C10 114.90(10) yes
C11 C10a C10 118.30(10) yes
C14 C19 C18 120.70(10) no
N4 C3 N2 113.20(10) yes
N4 C3 C20 124.30(10) no
N2 C3 C20 122.30(10) no
C10a C11 C12 102.80(10) yes
N4 C4a C5 118.90(10) no
N4 C4a C8a 121.00(10) yes
C5 C4a C8a 120.00(10) no
C11 C12 C13 107.10(10) yes
N9 C8a C4a 120.50(10) yes
N9 C8a C8 120.50(10) no
C4a C8a C8 119.10(10) no
C20 C25 C24 120.60(10) no
C22 C23 C24 119.90(10) no
C20 C21 C22 120.30(10) no
C13a C13 C12 107.00(10) yes
O27 C10 N9 120.10(10) no
O27 C10 C10a 119.90(10) no
N9 C10 C10a 120.00(10) yes
C8a C8 C7 120.40(10) no
N1 C14 C19 118.90(10) no
N1 C14 C15 122.90(10) no
C19 C14 C15 118.20(10) no
C23 C22 C21 120.40(10) no
C14 C15 C16 120.60(10) no
C5 C6 C7 119.50(10) no
C8 C7 C6 120.90(10) no
C19 C18 C17 120.50(10) no
C15 C16 C17 120.90(10) no
C18 C17 C16 119.00(10) no
C25 C24 C23 120.00(10) no

loop_
_geom_bond_atom_site_label_1
_geom_bond_atom_site_label_2
_geom_bond_site_symmetry_1
_geom_bond_site_symmetry_2
_geom_bond_distance
_geom_bond_publ_flag
N4 C13a . . 1.4740(10) yes
N4 C3 . . 1.3840(10) yes
N4 C4a . . 1.4350(10) yes
O27 C10 . . 1.2230(10) no
N2 N1 . . 1.4040(10) yes
N2 C3 . . 1.2930(10) yes
N9 C8a . . 1.4240(10) yes
N9 C10 . . 1.3680(10) yes
N9 C26 . . 1.459(2) no
N1 C13a . . 1.4670(10) yes
N1 C14 . . 1.3890(10) no
C20 C3 . . 1.4650(10) no
C20 C25 . . 1.3890(10) no
C20 C21 . . 1.3910(10) no
C13a C10a . . 1.5600(10) yes
C13a C13 . . 1.5460(10) yes
C5 C4a . . 1.3880(10) no
C5 C6 . . 1.3870(10) no
C10a C11 . . 1.5390(10) yes
C10a C10 . . 1.5210(10) yes
C19 C14 . . 1.3940(10) no
C19 C18 . . 1.378(2) no
C11 C12 . . 1.5220(10) yes
C4a C8a . . 1.3870(10) yes
C12 C13 . . 1.5160(10) yes
C8a C8 . . 1.3890(10) no
C25 C24 . . 1.3800(10) no
C23 C22 . . 1.378(2) no
C23 C24 . . 1.377(2) no
C21 C22 . . 1.3780(10) no
C8 C7 . . 1.3740(10) no
C14 C15 . . 1.3880(10) no
C15 C16 . . 1.378(2) no
C6 C7 . . 1.369(2) no
C18 C17 . . 1.381(2) no
C16 C17 . . 1.377(2) no
